data_7128807
loop_
_publ_author_name
'Wang, Kaixuan'
'Xu, Chaoran'
'Hu, Xinyue'
'Zhou, Yuqiao'
'Lin, Lili'
'Feng, Xiaoming'

_publ_section_title
;
 Catalytic asymmetric [3+2] cycloaddition of isom\"unchnones with
 methyleneindolinones
;
_journal_issue 71
_journal_name_full 'Chemical Communications'
_journal_page_first 8917
_journal_page_last 8920
_journal_paper_doi 10.1039/D1CC03685H
_journal_volume 57
_journal_year 2021
_chemical_absolute_configuration ad
_chemical_formula_moiety 'C28 H38 N2 O8, C H4 O'
_chemical_formula_sum 'C29 H42 N2 O9'
_chemical_formula_weight 562.64
_space_group_crystal_system monoclinic
_space_group_IT_number 4
_space_group_name_Hall 'P 2yb'
_space_group_name_H-M_alt 'P 1 21 1'
_atom_sites_solution_hydrogens mixed
_atom_sites_solution_primary dual
_atom_sites_solution_secondary difmap
_audit_creation_method SHELXL-2018/3
_audit_update_record
;
2021-04-30 deposited with the CCDC.	2021-08-03 downloaded from the CCDC.
;
_cell_angle_alpha 90
_cell_angle_beta 107.747(2)
_cell_angle_gamma 90
_cell_formula_units_Z 2
_cell_length_a 9.7907(5)
_cell_length_b 11.0235(6)
_cell_length_c 14.4145(8)
_cell_measurement_reflns_used 9350
_cell_measurement_temperature 173(2)
_cell_measurement_theta_max 68.26
_cell_measurement_theta_min 4.74
_cell_volume 1481.69(14)
_computing_cell_refinement 'Bruker SAINT'
_computing_data_collection 'Bruker APEX3'
_computing_data_reduction 'Bruker SAINT'
_computing_molecular_graphics 'Bruker SHELXTL'
_computing_publication_material 'Bruker SHELXTL'
_computing_structure_refinement 'SHELXL-2018/3 (Sheldrick, 2018)'
_computing_structure_solution 'SHELXT (Sheldrick 2008)'
_diffrn_ambient_temperature 173(2)
_diffrn_measured_fraction_theta_full 0.995
_diffrn_measured_fraction_theta_max 0.994
_diffrn_measurement_device_type 'Bruker D8 Venture Photon II'
_diffrn_measurement_method '\f and \w scans'
_diffrn_radiation_type CuK\a
_diffrn_radiation_wavelength 1.54178
_diffrn_reflns_av_R_equivalents 0.0504
_diffrn_reflns_av_unetI/netI 0.0332
_diffrn_reflns_Laue_measured_fraction_full 0.995
_diffrn_reflns_Laue_measured_fraction_max 0.994
_diffrn_reflns_limit_h_max 11
_diffrn_reflns_limit_h_min -11
_diffrn_reflns_limit_k_max 13
_diffrn_reflns_limit_k_min -13
_diffrn_reflns_limit_l_max 17
_diffrn_reflns_limit_l_min -17
_diffrn_reflns_number 31232
_diffrn_reflns_point_group_measured_fraction_full 0.992
_diffrn_reflns_point_group_measured_fraction_max 0.991
_diffrn_reflns_theta_full 67.679
_diffrn_reflns_theta_max 68.376
_diffrn_reflns_theta_min 4.742
_exptl_absorpt_coefficient_mu 0.772
_exptl_absorpt_correction_T_max 1.0000
_exptl_absorpt_correction_T_min 0.6887
_exptl_absorpt_correction_type numerical
_exptl_absorpt_process_details 'SADABS (Krause et al., 2015)'
_exptl_crystal_colour colourless
_exptl_crystal_density_diffrn 1.261
_exptl_crystal_description flake
_exptl_crystal_F_000 604
_exptl_crystal_size_max 0.743
_exptl_crystal_size_mid 0.308
_exptl_crystal_size_min 0.200
_refine_diff_density_max 0.225
_refine_diff_density_min -0.218
_refine_diff_density_rms 0.051
_refine_ls_abs_structure_details
; 
 Flack x determined using 2451 quotients [(I+)-(I-)]/[(I+)+(I-)] 
 (Parsons, Flack and Wagner, Acta Cryst. B69 (2013) 249-259). 
;
_refine_ls_abs_structure_Flack 0.10(4)
_refine_ls_extinction_method none
_refine_ls_goodness_of_fit_ref 1.079
_refine_ls_hydrogen_treatment mixed
_refine_ls_matrix_type full
_refine_ls_number_parameters 412
_refine_ls_number_reflns 5382
_refine_ls_number_restraints 34
_refine_ls_restrained_S_all 1.110
_refine_ls_R_factor_all 0.0315
_refine_ls_R_factor_gt 0.0311
_refine_ls_shift/su_max 0.000
_refine_ls_shift/su_mean 0.000
_refine_ls_structure_factor_coef Fsqd
_refine_ls_weighting_details 'w=1/[\s^2^(Fo^2^)+(0.0484P)^2^+0.1916P] where P=(Fo^2^+2Fc^2^)/3'
_refine_ls_weighting_scheme calc
_refine_ls_wR_factor_gt 0.0801
_refine_ls_wR_factor_ref 0.0807
_reflns_Friedel_coverage 0.886
_reflns_Friedel_fraction_full 0.989
_reflns_Friedel_fraction_max 0.986
_reflns_number_gt 5310
_reflns_number_total 5382
_reflns_threshold_expression 'I > 2\s(I)'
_cod_data_source_file d1cc03685h2.cif
_cod_data_source_block wkx008
_cod_depositor_comments 'Adding full bibliography for 7128806--7128807.cif.'
_cod_original_sg_symbol_H-M 'P 21'
_cod_database_code 7128807
_shelx_shelxl_version_number 2018/3
_shelx_space_group_comment
; 
The symmetry employed for this shelxl refinement is uniquely defined 
by the following loop, which should always be used as a source of 
symmetry information in preference to the above space-group names. 
They are only intended as comments. 
;
_shelx_estimated_absorpt_t_min 0.598
_shelx_estimated_absorpt_t_max 0.861

loop_
_space_group_symop_operation_xyz
'x, y, z'
'-x, y+1/2, -z'

loop_
_atom_site_label
_atom_site_type_symbol
_atom_site_fract_x
_atom_site_fract_y
_atom_site_fract_z
_atom_site_U_iso_or_equiv
_atom_site_adp_type
_atom_site_occupancy
_atom_site_site_symmetry_order
_atom_site_calc_flag
_atom_site_refinement_flags_posn
_atom_site_refinement_flags_adp
_atom_site_refinement_flags_occupancy
_atom_site_disorder_assembly
_atom_site_disorder_group
O1 O 1.05726(16) 0.82451(13) 0.51427(10) 0.0233(3) Uani 1 1 d D . . . .
H1O H 1.033(2) 0.8950(19) 0.5036(16) 0.011(5) Uiso 1 1 d D . . . .
O2 O 0.99231(15) 0.56195(13) 0.51664(10) 0.0233(3) Uani 1 1 d . . . . .
O3 O 0.81124(14) 0.79479(11) 0.58975(9) 0.0175(3) Uani 1 1 d . . . . .
O4 O 1.0120(2) 0.86389(15) 0.79784(12) 0.0401(4) Uani 1 1 d . . . . .
O5 O 1.04577(19) 0.69202(15) 0.88529(10) 0.0339(4) Uani 1 1 d . . . . .
O6 O 0.86106(15) 0.44035(13) 0.75053(11) 0.0238(3) Uani 1 1 d D . . . .
H6O H 0.857(4) 0.375(3) 0.717(2) 0.051(9) Uiso 1 1 d D . . . .
O7 O 0.56222(17) 0.32485(14) 0.71060(12) 0.0311(4) Uani 1 1 d . . . . .
O8 O 0.45594(16) 0.43066(15) 0.80555(11) 0.0270(3) Uani 1 1 d . . . . .
N1 N 0.76645(17) 0.60824(14) 0.52510(11) 0.0175(3) Uani 1 1 d . . . . .
N2 N 0.64075(18) 0.51222(15) 0.76605(12) 0.0207(3) Uani 1 1 d . . . . .
C1 C 1.2139(2) 0.7376(2) 0.66141(17) 0.0287(5) Uani 1 1 d . . . . .
H1A H 1.293572 0.791269 0.661138 0.043 Uiso 1 1 calc R U . . .
H1B H 1.218232 0.663722 0.624654 0.043 Uiso 1 1 calc R U . . .
H1C H 1.220906 0.716235 0.728698 0.043 Uiso 1 1 calc R U . . .
C2 C 1.0723(2) 0.80245(18) 0.61439(14) 0.0200(4) Uani 1 1 d . . . . .
H2 H 1.072343 0.881719 0.648142 0.024 Uiso 1 1 calc R U . . .
C3 C 0.94442(19) 0.72773(16) 0.61967(13) 0.0160(4) Uani 1 1 d . . . . .
C4 C 0.9092(2) 0.62186(17) 0.54601(13) 0.0173(4) Uani 1 1 d . . . . .
C5 C 0.6769(2) 0.51882(18) 0.45872(14) 0.0212(4) Uani 1 1 d . . . . .
H5A H 0.678758 0.441255 0.493709 0.025 Uiso 1 1 calc R U . . .
H5B H 0.715805 0.503827 0.403925 0.025 Uiso 1 1 calc R U . . .
C6 C 0.5228(2) 0.5637(2) 0.41918(15) 0.0271(4) Uani 1 1 d . . . . .
H6A H 0.459921 0.495197 0.388400 0.033 Uiso 1 1 calc R U . . .
H6B H 0.516878 0.625770 0.368448 0.033 Uiso 1 1 calc R U . . .
C7 C 0.4694(2) 0.6183(2) 0.49926(17) 0.0273(4) Uani 1 1 d . . . . .
H7A H 0.368078 0.643670 0.471516 0.033 Uiso 1 1 calc R U . . .
H7B H 0.474592 0.556644 0.550174 0.033 Uiso 1 1 calc R U . . .
C8 C 0.5615(2) 0.72773(19) 0.54420(14) 0.0219(4) Uani 1 1 d . . . . .
H8A H 0.551640 0.790622 0.493548 0.026 Uiso 1 1 calc R U . . .
H8B H 0.526156 0.762459 0.595950 0.026 Uiso 1 1 calc R U . . .
C9 C 0.7181(2) 0.69483(16) 0.58711(13) 0.0163(4) Uani 1 1 d . . . . .
C10 C 0.77531(19) 0.64706(16) 0.69620(13) 0.0153(4) Uani 1 1 d . . . . .
C11 C 0.94132(19) 0.67114(16) 0.71767(13) 0.0157(4) Uani 1 1 d . . . . .
H11 H 0.994736 0.592485 0.728927 0.019 Uiso 1 1 calc R U . . .
C12 C 1.00294(19) 0.75569(18) 0.80348(14) 0.0199(4) Uani 1 1 d . . . . .
C13 C 1.1057(3) 0.7535(3) 0.98153(15) 0.0384(6) Uani 1 1 d D . . . .
C14X C 0.9879(13) 0.7989(15) 1.0123(12) 0.045(3) Uani 0.42(2) 1 d D . P A 1
H14A H 0.935640 0.860674 0.966203 0.067 Uiso 0.42(2) 1 calc R U P A 1
H14B H 1.025276 0.834763 1.077341 0.067 Uiso 0.42(2) 1 calc R U P A 1
H14C H 0.923012 0.731902 1.014197 0.067 Uiso 0.42(2) 1 calc R U P A 1
C15X C 1.2013(17) 0.6594(10) 1.0449(7) 0.061(4) Uani 0.42(2) 1 d D . P A 1
H15A H 1.244871 0.692646 1.110301 0.092 Uiso 0.42(2) 1 calc R U P A 1
H15B H 1.276950 0.636626 1.016643 0.092 Uiso 0.42(2) 1 calc R U P A 1
H15C H 1.144409 0.587578 1.048929 0.092 Uiso 0.42(2) 1 calc R U P A 1
C16X C 1.2122(12) 0.8635(12) 0.9784(7) 0.046(3) Uani 0.42(2) 1 d D . P A 1
H16A H 1.155948 0.935788 0.951328 0.069 Uiso 0.42(2) 1 calc R U P A 1
H16B H 1.271738 0.840730 0.937479 0.069 Uiso 0.42(2) 1 calc R U P A 1
H16C H 1.273937 0.880932 1.044605 0.069 Uiso 0.42(2) 1 calc R U P A 1
C14Y C 0.9986(13) 0.8456(15) 0.9960(9) 0.065(3) Uani 0.58(2) 1 d D . P A 2
H14D H 1.034515 0.880228 1.061582 0.097 Uiso 0.58(2) 1 calc R U P A 2
H14E H 0.906455 0.805480 0.988213 0.097 Uiso 0.58(2) 1 calc R U P A 2
H14F H 0.985766 0.910394 0.947570 0.097 Uiso 0.58(2) 1 calc R U P A 2
C15Y C 1.116(2) 0.6442(8) 1.0512(5) 0.089(4) Uani 0.58(2) 1 d D . P A 2
H15D H 1.170257 0.578518 1.032897 0.133 Uiso 0.58(2) 1 calc R U P A 2
H15E H 1.019515 0.615616 1.046541 0.133 Uiso 0.58(2) 1 calc R U P A 2
H15F H 1.165323 0.669518 1.118320 0.133 Uiso 0.58(2) 1 calc R U P A 2
C16Y C 1.2436(8) 0.8026(17) 0.9856(6) 0.071(4) Uani 0.58(2) 1 d D . P A 2
H16D H 1.303460 0.738350 0.971412 0.106 Uiso 0.58(2) 1 calc R U P A 2
H16E H 1.290091 0.835335 1.050802 0.106 Uiso 0.58(2) 1 calc R U P A 2
H16F H 1.231051 0.867571 0.937290 0.106 Uiso 0.58(2) 1 calc R U P A 2
C21 C 0.70326(19) 0.71239(18) 0.76060(13) 0.0183(4) Uani 1 1 d . . . . .
C22 C 0.6268(2) 0.63086(19) 0.79933(14) 0.0213(4) Uani 1 1 d . . . . .
C23 C 0.5501(2) 0.6704(2) 0.86053(17) 0.0303(5) Uani 1 1 d . . . . .
H23 H 0.501415 0.614711 0.889659 0.036 Uiso 1 1 calc R U . . .
C24 C 0.5471(2) 0.7946(2) 0.87756(17) 0.0345(5) Uani 1 1 d . . . . .
H24 H 0.495901 0.823533 0.919437 0.041 Uiso 1 1 calc R U . . .
C25 C 0.6166(2) 0.8768(2) 0.83534(17) 0.0311(5) Uani 1 1 d . . . . .
H25 H 0.609690 0.961278 0.846278 0.037 Uiso 1 1 calc R U . . .
C26 C 0.6966(2) 0.8359(2) 0.77679(15) 0.0246(4) Uani 1 1 d . . . . .
H26 H 0.745952 0.891699 0.748290 0.030 Uiso 1 1 calc R U . . .
C27 C 0.73984(19) 0.50992(17) 0.70673(13) 0.0169(4) Uani 1 1 d . . . . .
H27 H 0.689095 0.475811 0.640953 0.020 Uiso 1 1 calc R U . . .
C28 C 0.5516(2) 0.41407(19) 0.75705(14) 0.0220(4) Uani 1 1 d . . . . .
C29 C 0.3315(2) 0.3480(2) 0.78939(16) 0.0295(5) Uani 1 1 d . . . . .
C30 C 0.3811(3) 0.2225(3) 0.8281(2) 0.0399(6) Uani 1 1 d . . . . .
H30A H 0.435549 0.185725 0.788527 0.060 Uiso 1 1 calc R U . . .
H30B H 0.297451 0.171958 0.825007 0.060 Uiso 1 1 calc R U . . .
H30C H 0.442224 0.228705 0.895866 0.060 Uiso 1 1 calc R U . . .
C31 C 0.2480(3) 0.4092(3) 0.8494(2) 0.0432(6) Uani 1 1 d . . . . .
H31A H 0.223558 0.492181 0.825851 0.065 Uiso 1 1 calc R U . . .
H31B H 0.306648 0.411326 0.917976 0.065 Uiso 1 1 calc R U . . .
H31C H 0.159770 0.363502 0.843290 0.065 Uiso 1 1 calc R U . . .
C32 C 0.2452(3) 0.3476(3) 0.68203(18) 0.0420(6) Uani 1 1 d . . . . .
H32A H 0.221640 0.431239 0.659727 0.063 Uiso 1 1 calc R U . . .
H32B H 0.156444 0.301553 0.672895 0.063 Uiso 1 1 calc R U . . .
H32C H 0.301773 0.309891 0.644275 0.063 Uiso 1 1 calc R U . . .
O1S O 0.86540(18) 0.23981(15) 0.64128(13) 0.0341(4) Uani 1 1 d D . . . .
H1OS H 0.896(3) 0.249(3) 0.5912(18) 0.037(7) Uiso 1 1 d D . . . .
C1S C 0.9024(3) 0.1225(2) 0.6799(2) 0.0413(6) Uani 1 1 d . . . . .
H1SA H 1.006487 0.117519 0.709926 0.062 Uiso 1 1 calc R U . . .
H1SB H 0.871989 0.062527 0.627425 0.062 Uiso 1 1 calc R U . . .
H1SC H 0.854369 0.106039 0.729080 0.062 Uiso 1 1 calc R U . . .

loop_
_atom_site_aniso_label
_atom_site_aniso_U_11
_atom_site_aniso_U_22
_atom_site_aniso_U_33
_atom_site_aniso_U_23
_atom_site_aniso_U_13
_atom_site_aniso_U_12
O1 0.0320(7) 0.0158(7) 0.0257(7) 0.0026(6) 0.0143(6) -0.0019(6)
O2 0.0248(7) 0.0183(7) 0.0316(8) -0.0038(6) 0.0156(6) -0.0009(6)
O3 0.0192(6) 0.0115(6) 0.0218(6) 0.0007(5) 0.0062(5) -0.0002(5)
O4 0.0654(12) 0.0239(8) 0.0281(8) -0.0059(6) 0.0102(8) -0.0151(8)
O5 0.0498(10) 0.0305(9) 0.0166(7) -0.0007(6) 0.0030(6) 0.0052(7)
O6 0.0192(7) 0.0162(7) 0.0354(8) 0.0017(6) 0.0073(6) 0.0015(6)
O7 0.0340(8) 0.0255(8) 0.0408(8) -0.0071(7) 0.0220(7) -0.0104(7)
O8 0.0213(7) 0.0340(8) 0.0303(8) -0.0032(6) 0.0148(6) -0.0068(6)
N1 0.0206(8) 0.0143(7) 0.0181(7) -0.0034(6) 0.0068(6) -0.0007(6)
N2 0.0209(8) 0.0207(8) 0.0248(8) -0.0030(7) 0.0132(7) -0.0029(7)
C1 0.0205(9) 0.0280(11) 0.0380(11) 0.0060(9) 0.0094(8) -0.0032(9)
C2 0.0231(9) 0.0164(9) 0.0225(9) 0.0003(7) 0.0101(7) -0.0033(8)
C3 0.0178(8) 0.0124(8) 0.0183(8) 0.0008(7) 0.0064(7) 0.0000(7)
C4 0.0204(9) 0.0133(8) 0.0194(8) 0.0026(7) 0.0081(7) 0.0000(7)
C5 0.0234(10) 0.0169(9) 0.0218(9) -0.0036(7) 0.0047(7) -0.0027(8)
C6 0.0265(10) 0.0215(10) 0.0266(10) -0.0035(8) -0.0021(8) 0.0001(9)
C7 0.0173(9) 0.0267(11) 0.0339(11) -0.0015(9) 0.0020(8) 0.0021(8)
C8 0.0191(9) 0.0210(10) 0.0233(9) 0.0000(7) 0.0029(7) 0.0058(8)
C9 0.0182(8) 0.0128(8) 0.0186(8) -0.0014(7) 0.0064(7) 0.0016(7)
C10 0.0147(8) 0.0136(8) 0.0178(8) -0.0005(7) 0.0053(6) 0.0002(7)
C11 0.0152(8) 0.0143(8) 0.0187(8) 0.0008(7) 0.0069(7) -0.0004(7)
C12 0.0171(8) 0.0224(10) 0.0211(9) -0.0013(7) 0.0072(7) -0.0032(7)
C13 0.0417(13) 0.0538(16) 0.0158(10) -0.0063(10) 0.0027(9) 0.0055(12)
C14X 0.032(4) 0.083(8) 0.024(5) -0.009(5) 0.015(3) -0.006(4)
C15X 0.079(8) 0.057(5) 0.025(4) 0.000(3) -0.018(4) 0.006(5)
C16X 0.027(4) 0.066(6) 0.043(4) -0.025(4) 0.008(3) -0.011(4)
C14Y 0.056(5) 0.110(9) 0.028(4) -0.027(5) 0.012(3) 0.018(6)
C15Y 0.132(11) 0.099(6) 0.021(3) 0.015(3) 0.003(4) -0.013(7)
C16Y 0.030(3) 0.134(11) 0.040(3) -0.041(5) -0.002(3) -0.009(5)
C21 0.0144(8) 0.0213(10) 0.0190(8) -0.0028(7) 0.0047(7) 0.0027(7)
C22 0.0179(9) 0.0253(10) 0.0209(9) -0.0049(8) 0.0064(7) -0.0003(8)
C23 0.0252(10) 0.0393(12) 0.0312(11) -0.0106(9) 0.0158(8) -0.0043(9)
C24 0.0265(10) 0.0450(14) 0.0356(12) -0.0180(10) 0.0150(9) 0.0005(10)
C25 0.0268(10) 0.0293(12) 0.0351(11) -0.0135(9) 0.0065(9) 0.0051(9)
C26 0.0244(9) 0.0233(10) 0.0255(9) -0.0041(8) 0.0067(8) 0.0024(8)
C27 0.0164(8) 0.0165(9) 0.0193(9) -0.0001(7) 0.0078(7) -0.0006(7)
C28 0.0197(9) 0.0248(10) 0.0235(10) 0.0009(8) 0.0096(7) -0.0037(8)
C29 0.0183(9) 0.0397(13) 0.0309(10) 0.0052(9) 0.0083(8) -0.0084(9)
C30 0.0339(12) 0.0414(14) 0.0453(13) 0.0134(11) 0.0135(10) -0.0070(11)
C31 0.0265(11) 0.0608(17) 0.0500(15) 0.0086(13) 0.0234(10) -0.0014(12)
C32 0.0281(11) 0.0572(17) 0.0353(13) 0.0072(12) 0.0016(10) -0.0112(11)
O1S 0.0458(9) 0.0249(8) 0.0413(9) -0.0013(7) 0.0280(8) 0.0000(7)
C1S 0.0566(16) 0.0294(12) 0.0424(13) 0.0034(10) 0.0216(12) 0.0007(12)

loop_
_atom_type_symbol
_atom_type_description
_atom_type_scat_dispersion_real
_atom_type_scat_dispersion_imag
_atom_type_scat_source
C C 0.0181 0.0091 'International Tables Vol C Tables 4.2.6.8 and 6.1.1.4'
H H 0.0000 0.0000 'International Tables Vol C Tables 4.2.6.8 and 6.1.1.4'
N N 0.0311 0.0180 'International Tables Vol C Tables 4.2.6.8 and 6.1.1.4'
O O 0.0492 0.0322 'International Tables Vol C Tables 4.2.6.8 and 6.1.1.4'

loop_
_geom_angle_atom_site_label_1
_geom_angle_atom_site_label_2
_geom_angle_atom_site_label_3
_geom_angle
_geom_angle_site_symmetry_1
_geom_angle_site_symmetry_3
_geom_angle_publ_flag
C9 O3 C3 97.13(13) . . ?
C12 O5 C13 120.91(18) . . ?
C28 O8 C29 120.37(17) . . ?
C4 N1 C5 126.58(16) . . ?
C4 N1 C9 107.09(15) . . ?
C5 N1 C9 126.20(15) . . ?
C28 N2 C22 129.60(16) . . ?
C28 N2 C27 116.33(16) . . ?
C22 N2 C27 111.16(15) . . ?
O1 C2 C3 108.11(15) . . ?
O1 C2 C1 109.23(16) . . ?
C3 C2 C1 112.06(16) . . ?
O3 C3 C2 112.94(15) . . ?
O3 C3 C4 100.90(14) . . ?
C2 C3 C4 112.96(15) . . ?
O3 C3 C11 102.17(13) . . ?
C2 C3 C11 120.54(16) . . ?
C4 C3 C11 105.04(14) . . ?
O2 C4 N1 128.27(18) . . ?
O2 C4 C3 127.94(17) . . ?
N1 C4 C3 103.75(15) . . ?
N1 C5 C6 110.68(16) . . ?
C5 C6 C7 111.91(17) . . ?
C8 C7 C6 109.72(17) . . ?
C9 C8 C7 112.22(16) . . ?
O3 C9 N1 101.27(14) . . ?
O3 C9 C8 112.75(15) . . ?
N1 C9 C8 112.23(15) . . ?
O3 C9 C10 101.57(13) . . ?
N1 C9 C10 107.62(14) . . ?
C8 C9 C10 119.43(15) . . ?
C21 C10 C27 103.99(15) . . ?
C21 C10 C11 116.40(15) . . ?
C27 C10 C11 112.79(14) . . ?
C21 C10 C9 111.14(14) . . ?
C27 C10 C9 113.17(14) . . ?
C11 C10 C9 99.72(13) . . ?
C12 C11 C3 112.41(15) . . ?
C12 C11 C10 113.06(14) . . ?
C3 C11 C10 101.15(14) . . ?
O4 C12 O5 125.20(19) . . ?
O4 C12 C11 125.00(19) . . ?
O5 C12 C11 109.81(16) . . ?
C16Y C13 O5 107.9(4) . . ?
C14X C13 O5 108.5(7) . . ?
C14X C13 C15X 117.3(7) . . ?
O5 C13 C15X 104.2(4) . . ?
C16Y C13 C14Y 115.0(7) . . ?
O5 C13 C14Y 109.8(5) . . ?
C16Y C13 C15Y 112.9(6) . . ?
O5 C13 C15Y 100.3(4) . . ?
C14Y C13 C15Y 110.0(6) . . ?
C14X C13 C16X 109.4(7) . . ?
O5 C13 C16X 113.0(4) . . ?
C15X C13 C16X 104.4(6) . . ?
C26 C21 C22 120.54(18) . . ?
C26 C21 C10 128.85(19) . . ?
C22 C21 C10 110.38(17) . . ?
C21 C22 C23 120.8(2) . . ?
C21 C22 N2 110.00(16) . . ?
C23 C22 N2 129.2(2) . . ?
C22 C23 C24 117.7(2) . . ?
C25 C24 C23 121.9(2) . . ?
C24 C25 C26 119.9(2) . . ?
C21 C26 C25 119.1(2) . . ?
O6 C27 N2 111.51(15) . . ?
O6 C27 C10 113.05(15) . . ?
N2 C27 C10 104.09(14) . . ?
O7 C28 O8 126.13(19) . . ?
O7 C28 N2 122.23(17) . . ?
O8 C28 N2 111.63(17) . . ?
O8 C29 C30 110.35(17) . . ?
O8 C29 C31 101.39(19) . . ?
C30 C29 C31 111.3(2) . . ?
O8 C29 C32 109.71(17) . . ?
C30 C29 C32 112.9(2) . . ?
C31 C29 C32 110.6(2) . . ?

loop_
_geom_bond_atom_site_label_1
_geom_bond_atom_site_label_2
_geom_bond_distance
_geom_bond_site_symmetry_2
_geom_bond_publ_flag
O1 C2 1.426(2) . ?
O2 C4 1.220(2) . ?
O3 C9 1.423(2) . ?
O3 C3 1.446(2) . ?
O4 C12 1.201(3) . ?
O5 C12 1.326(3) . ?
O5 C13 1.494(3) . ?
O6 C27 1.392(2) . ?
O7 C28 1.212(3) . ?
O8 C28 1.341(2) . ?
O8 C29 1.481(3) . ?
N1 C4 1.345(2) . ?
N1 C5 1.465(2) . ?
N1 C9 1.480(2) . ?
N2 C28 1.371(3) . ?
N2 C22 1.414(3) . ?
N2 C27 1.476(2) . ?
C1 C2 1.523(3) . ?
C2 C3 1.520(3) . ?
C3 C4 1.544(2) . ?
C3 C11 1.553(2) . ?
C5 C6 1.523(3) . ?
C6 C7 1.528(3) . ?
C7 C8 1.527(3) . ?
C8 C9 1.513(3) . ?
C9 C10 1.590(2) . ?
C10 C21 1.509(2) . ?
C10 C27 1.569(3) . ?
C10 C11 1.582(2) . ?
C11 C12 1.519(3) . ?
C13 C16Y 1.438(8) . ?
C13 C14X 1.445(11) . ?
C13 C15X 1.505(8) . ?
C13 C14Y 1.519(9) . ?
C13 C15Y 1.552(8) . ?
C13 C16X 1.608(9) . ?
C21 C26 1.386(3) . ?
C21 C22 1.391(3) . ?
C22 C23 1.392(3) . ?
C23 C24 1.392(4) . ?
C24 C25 1.381(4) . ?
C25 C26 1.390(3) . ?
C29 C30 1.515(4) . ?
C29 C31 1.518(3) . ?
C29 C32 1.520(3) . ?
O1S C1S 1.410(3) . ?

loop_
_geom_torsion_atom_site_label_1
_geom_torsion_atom_site_label_2
_geom_torsion_atom_site_label_3
_geom_torsion_atom_site_label_4
_geom_torsion
_geom_torsion_site_symmetry_1
_geom_torsion_site_symmetry_2
_geom_torsion_site_symmetry_3
_geom_torsion_site_symmetry_4
_geom_torsion_publ_flag
C9 O3 C3 C2 170.25(15) . . . . ?
C9 O3 C3 C4 49.40(14) . . . . ?
C9 O3 C3 C11 -58.77(15) . . . . ?
O1 C2 C3 O3 -68.87(19) . . . . ?
C1 C2 C3 O3 170.71(16) . . . . ?
O1 C2 C3 C4 44.8(2) . . . . ?
C1 C2 C3 C4 -75.6(2) . . . . ?
O1 C2 C3 C11 170.10(15) . . . . ?
C1 C2 C3 C11 49.7(2) . . . . ?
C5 N1 C4 O2 -2.0(3) . . . . ?
C9 N1 C4 O2 174.02(18) . . . . ?
C5 N1 C4 C3 -179.59(16) . . . . ?
C9 N1 C4 C3 -3.55(18) . . . . ?
O3 C3 C4 O2 153.60(18) . . . . ?
C2 C3 C4 O2 32.8(3) . . . . ?
C11 C3 C4 O2 -100.5(2) . . . . ?
O3 C3 C4 N1 -28.82(17) . . . . ?
C2 C3 C4 N1 -149.66(16) . . . . ?
C11 C3 C4 N1 77.09(17) . . . . ?
C4 N1 C5 C6 -154.76(18) . . . . ?
C9 N1 C5 C6 29.9(3) . . . . ?
N1 C5 C6 C7 -44.8(2) . . . . ?
C5 C6 C7 C8 61.5(2) . . . . ?
C6 C7 C8 C9 -58.8(2) . . . . ?
C3 O3 C9 N1 -52.01(15) . . . . ?
C3 O3 C9 C8 -172.14(15) . . . . ?
C3 O3 C9 C10 58.84(14) . . . . ?
C4 N1 C9 O3 35.51(18) . . . . ?
C5 N1 C9 O3 -148.43(16) . . . . ?
C4 N1 C9 C8 156.00(16) . . . . ?
C5 N1 C9 C8 -27.9(3) . . . . ?
C4 N1 C9 C10 -70.62(18) . . . . ?
C5 N1 C9 C10 105.43(19) . . . . ?
C7 C8 C9 O3 154.01(16) . . . . ?
C7 C8 C9 N1 40.4(2) . . . . ?
C7 C8 C9 C10 -86.9(2) . . . . ?
O3 C9 C10 C21 87.32(16) . . . . ?
N1 C9 C10 C21 -166.75(15) . . . . ?
C8 C9 C10 C21 -37.3(2) . . . . ?
O3 C9 C10 C27 -156.10(14) . . . . ?
N1 C9 C10 C27 -50.18(19) . . . . ?
C8 C9 C10 C27 79.2(2) . . . . ?
O3 C9 C10 C11 -36.04(16) . . . . ?
N1 C9 C10 C11 69.88(16) . . . . ?
C8 C9 C10 C11 -160.70(16) . . . . ?
O3 C3 C11 C12 -86.64(17) . . . . ?
C2 C3 C11 C12 39.5(2) . . . . ?
C4 C3 C11 C12 168.39(15) . . . . ?
O3 C3 C11 C10 34.23(16) . . . . ?
C2 C3 C11 C10 160.40(16) . . . . ?
C4 C3 C11 C10 -70.74(16) . . . . ?
C21 C10 C11 C12 1.5(2) . . . . ?
C27 C10 C11 C12 -118.55(17) . . . . ?
C9 C10 C11 C12 121.12(16) . . . . ?
C21 C10 C11 C3 -118.87(16) . . . . ?
C27 C10 C11 C3 121.04(15) . . . . ?
C9 C10 C11 C3 0.72(16) . . . . ?
C13 O5 C12 O4 2.7(3) . . . . ?
C13 O5 C12 C11 -177.63(17) . . . . ?
C3 C11 C12 O4 22.1(3) . . . . ?
C10 C11 C12 O4 -91.6(2) . . . . ?
C3 C11 C12 O5 -157.57(16) . . . . ?
C10 C11 C12 O5 88.68(19) . . . . ?
C12 O5 C13 C16Y -69.8(8) . . . . ?
C12 O5 C13 C14X 80.2(7) . . . . ?
C12 O5 C13 C15X -154.1(8) . . . . ?
C12 O5 C13 C14Y 56.1(8) . . . . ?
C12 O5 C13 C15Y 171.9(8) . . . . ?
C12 O5 C13 C16X -41.4(6) . . . . ?
C27 C10 C21 C26 -178.14(19) . . . . ?
C11 C10 C21 C26 57.2(3) . . . . ?
C9 C10 C21 C26 -56.1(3) . . . . ?
C27 C10 C21 C22 -3.72(19) . . . . ?
C11 C10 C21 C22 -128.43(17) . . . . ?
C9 C10 C21 C22 118.36(17) . . . . ?
C26 C21 C22 C23 -4.5(3) . . . . ?
C10 C21 C22 C23 -179.42(18) . . . . ?
C26 C21 C22 N2 174.95(18) . . . . ?
C10 C21 C22 N2 0.0(2) . . . . ?
C28 N2 C22 C21 -155.49(19) . . . . ?
C27 N2 C22 C21 4.1(2) . . . . ?
C28 N2 C22 C23 23.9(4) . . . . ?
C27 N2 C22 C23 -176.5(2) . . . . ?
C21 C22 C23 C24 3.0(3) . . . . ?
N2 C22 C23 C24 -176.3(2) . . . . ?
C22 C23 C24 C25 0.4(4) . . . . ?
C23 C24 C25 C26 -2.4(4) . . . . ?
C22 C21 C26 C25 2.4(3) . . . . ?
C10 C21 C26 C25 176.29(18) . . . . ?
C24 C25 C26 C21 1.0(3) . . . . ?
C28 N2 C27 O6 -81.4(2) . . . . ?
C22 N2 C27 O6 116.01(18) . . . . ?
C28 N2 C27 C10 156.39(16) . . . . ?
C22 N2 C27 C10 -6.2(2) . . . . ?
C21 C10 C27 O6 -115.40(16) . . . . ?
C11 C10 C27 O6 11.6(2) . . . . ?
C9 C10 C27 O6 123.88(17) . . . . ?
C21 C10 C27 N2 5.77(18) . . . . ?
C11 C10 C27 N2 132.77(15) . . . . ?
C9 C10 C27 N2 -114.95(15) . . . . ?
C29 O8 C28 O7 -12.9(3) . . . . ?
C29 O8 C28 N2 167.42(17) . . . . ?
C22 N2 C28 O7 165.7(2) . . . . ?
C27 N2 C28 O7 6.9(3) . . . . ?
C22 N2 C28 O8 -14.6(3) . . . . ?
C27 N2 C28 O8 -173.38(16) . . . . ?
C28 O8 C29 C30 67.9(2) . . . . ?
C28 O8 C29 C31 -174.10(19) . . . . ?
C28 O8 C29 C32 -57.1(3) . . . . ?
